data_1565523
loop_
_publ_author_name
'Chi, Yuan'
'Zhou, Huan'
'He, Hong-Wei'
'Ma, Yi-Dan'
'Li, Bo'
'Xu, Dan'
'Gao, Jin-Ming'
'Xu, Gong'

_publ_section_title
;
 Total Synthesis and Anti-Tobacco Mosaic Virus Activity of the Furofuran
 Lignan (+-)-Phrymarolin II and Its Analogues.
;
_journal_issue 11
_journal_name_full 'Journal of natural products'
_journal_page_first 2937
_journal_page_last 2944
_journal_paper_doi 10.1021/acs.jnatprod.1c00763
_journal_volume 84
_journal_year 2021
_chemical_formula_moiety 'C14 H16 O7'
_chemical_formula_sum 'C14 H16 O7'
_chemical_formula_weight 296.27
_chemical_name_systematic
(1S,3aR,4S,6aS)-4-(6-methoxybenzo[d][1,3]dioxol-5-yl)dihydro-1H,3H-furo[3,4-c]furan-1,6a(6H)-diol
_space_group_crystal_system monoclinic
_space_group_IT_number 14
_space_group_name_Hall '-P 2ybc'
_space_group_name_H-M_alt 'P 1 21/c 1'
_atom_sites_solution_hydrogens geom
_atom_sites_solution_primary dual
_audit_creation_date 2021-09-18
_audit_creation_method
;
Olex2 1.3-alpha
(compiled 2020.11.12 svn.r5f609507 for OlexSys, GUI svn.r6272)
;
_cell_angle_alpha 90
_cell_angle_beta 95.5790(10)
_cell_angle_gamma 90
_cell_formula_units_Z 4
_cell_length_a 20.2746(7)
_cell_length_b 5.3528(2)
_cell_length_c 11.9234(4)
_cell_measurement_reflns_used 9895
_cell_measurement_temperature 153
_cell_measurement_theta_max 68.296
_cell_measurement_theta_min 2.189
_cell_volume 1287.87(8)
_computing_cell_refinement 'SAINT V8.40A (Bruker, 2016)'
_computing_data_reduction 'SAINT V8.40A (Bruker, 2016)'
_computing_molecular_graphics 'Olex2 1.3-alpha (Dolomanov et al., 2009)'
_computing_publication_material 'Olex2 1.3-alpha (Dolomanov et al., 2009)'
_computing_structure_refinement 'SHELXL 2018/3 (Sheldrick, 2015)'
_computing_structure_solution 'SHELXT 2018/2 (Sheldrick, 2018)'
_diffrn_ambient_temperature 153.0
_diffrn_measured_fraction_theta_full 0.983
_diffrn_measured_fraction_theta_max 0.982
_diffrn_measurement_device_type 'Bruker APEX-II CCD diffractometer'
_diffrn_measurement_method '/w scans with narrow frames'
_diffrn_radiation_type synchrotron
_diffrn_radiation_wavelength 1.54184
_diffrn_reflns_av_R_equivalents 0.0398
_diffrn_reflns_av_unetI/netI 0.0186
_diffrn_reflns_Laue_measured_fraction_full 0.983
_diffrn_reflns_Laue_measured_fraction_max 0.982
_diffrn_reflns_limit_h_max 24
_diffrn_reflns_limit_h_min -24
_diffrn_reflns_limit_k_max 5
_diffrn_reflns_limit_k_min -6
_diffrn_reflns_limit_l_max 14
_diffrn_reflns_limit_l_min -14
_diffrn_reflns_number 22526
_diffrn_reflns_point_group_measured_fraction_full 0.983
_diffrn_reflns_point_group_measured_fraction_max 0.982
_diffrn_reflns_theta_full 67.684
_diffrn_reflns_theta_max 68.364
_diffrn_reflns_theta_min 2.190
_diffrn_source 'Advanced Light Source, station 11.3.1'
_diffrn_source_current 50.0
_diffrn_source_power 2.5
_diffrn_source_voltage 50.0
_exptl_absorpt_coefficient_mu 1.055
_exptl_absorpt_correction_T_max 0.7531
_exptl_absorpt_correction_T_min 0.5460
_exptl_absorpt_correction_type multi-scan
_exptl_crystal_colour 'dull light colourless'
_exptl_crystal_colour_lustre dull
_exptl_crystal_colour_modifier light
_exptl_crystal_colour_primary colourless
_exptl_crystal_density_diffrn 1.528
_exptl_crystal_description 'rect. Prism'
_exptl_crystal_F_000 624
_exptl_crystal_size_max 0.1
_exptl_crystal_size_mid 0.1
_exptl_crystal_size_min 0.05
_refine_diff_density_max 0.311
_refine_diff_density_min -0.200
_refine_diff_density_rms 0.041
_refine_ls_extinction_coef 0.0053(14)
_refine_ls_extinction_expression Fc^*^=kFc[1+0.001xFc^2^\l^3^/sin(2\q)]^-1/4^
_refine_ls_extinction_method 'SHELXL-2018/3 (Sheldrick 2018)'
_refine_ls_goodness_of_fit_ref 1.096
_refine_ls_hydrogen_treatment constr
_refine_ls_matrix_type full
_refine_ls_number_parameters 194
_refine_ls_number_reflns 2337
_refine_ls_number_restraints 0
_refine_ls_restrained_S_all 1.096
_refine_ls_R_factor_all 0.0360
_refine_ls_R_factor_gt 0.0354
_refine_ls_shift/su_max 0.000
_refine_ls_shift/su_mean 0.000
_refine_ls_structure_factor_coef Fsqd
_refine_ls_weighting_details 'w=1/[\s^2^(Fo^2^)+(0.0387P)^2^+0.7058P] where P=(Fo^2^+2Fc^2^)/3'
_refine_ls_weighting_scheme calc
_refine_ls_wR_factor_gt 0.0883
_refine_ls_wR_factor_ref 0.0889
_reflns_Friedel_coverage 0.000
_reflns_number_gt 2279
_reflns_number_total 2337
_reflns_threshold_expression 'I > 2\s(I)'
_cod_data_source_file np1c00763_si_002.cif
_cod_data_source_block tianyu20200928_1_0m
_cod_database_code 1565523
_shelx_shelxl_version_number 2018/3
_shelx_space_group_comment
;
The symmetry employed for this shelxl refinement is uniquely defined
by the following loop, which should always be used as a source of
symmetry information in preference to the above space-group names.
They are only intended as comments.
;
_olex2_refinement_description
;
1. Fixed Uiso
 At 1.2 times of:
  All C(H) groups, All C(H,H) groups
 At 1.5 times of:
  All C(H,H,H) groups, All O(H) groups
2.a Ternary CH refined with riding coordinates:
 C8(H8), C11(H11), C13(H13)
2.b Secondary CH2 refined with riding coordinates:
 C1(H1A,H1B), C9(H9A,H9B), C12(H12A,H12B)
2.c Aromatic/amide H refined with riding coordinates:
 C00E(H00E), C4(H4)
2.d Idealised Me refined as rotating group:
 C7(H7A,H7B,H7C)
2.e Idealised tetrahedral OH refined as rotating group:
 O5(H5), O7(H7)
;
_olex2_submission_original_sample_id CY-1
_olex2_submission_special_instructions 'No special instructions were received'

loop_
_space_group_symop_operation_xyz
'x, y, z'
'-x, y+1/2, -z+1/2'
'-x, -y, -z'
'x, -y-1/2, z-1/2'

loop_
_atom_site_label
_atom_site_type_symbol
_atom_site_fract_x
_atom_site_fract_y
_atom_site_fract_z
_atom_site_U_iso_or_equiv
_atom_site_adp_type
_atom_site_occupancy
_atom_site_site_symmetry_order
_atom_site_calc_flag
_atom_site_refinement_flags_posn
_atom_site_refinement_flags_adp
_atom_site_refinement_flags_occupancy
_atom_site_disorder_assembly
_atom_site_disorder_group
O1 O 0.42439(4) 0.98667(19) 0.25488(8) 0.0241(3) Uani 1 1 d . . . . .
O2 O 0.48361(4) 0.78917(19) 0.40478(8) 0.0231(3) Uani 1 1 d . . . . .
O3 O 0.28871(5) 0.3187(2) 0.49299(9) 0.0320(3) Uani 1 1 d . . . . .
O4 O 0.19043(4) 0.58901(18) 0.20626(7) 0.0199(2) Uani 1 1 d . . . . .
O5 O 0.10090(5) 0.95960(17) 0.29254(8) 0.0210(2) Uani 1 1 d . . . . .
H5 H 0.085864 1.033550 0.346740 0.031 Uiso 1 1 calc R U . . .
O6 O 0.07377(4) 0.38455(17) 0.43452(7) 0.0202(2) Uani 1 1 d . . . . .
O7 O 0.02937(5) 0.78598(18) 0.44637(8) 0.0224(2) Uani 1 1 d . . . . .
H7 H -0.006050 0.745298 0.472703 0.034 Uiso 1 1 calc R U . . .
C00E C 0.31673(6) 0.7755(3) 0.27813(10) 0.0187(3) Uani 1 1 d . . . . .
H00E H 0.292301 0.858200 0.216983 0.022 Uiso 1 1 calc R U . . .
C1 C 0.48284(7) 1.0033(3) 0.33244(11) 0.0240(3) Uani 1 1 d . . . . .
H1A H 0.482084 1.158671 0.377348 0.029 Uiso 1 1 calc R U . . .
H1B H 0.522883 1.005147 0.291094 0.029 Uiso 1 1 calc R U . . .
C2 C 0.38269(6) 0.8282(2) 0.30785(10) 0.0183(3) Uani 1 1 d . . . . .
C3 C 0.41842(6) 0.7097(3) 0.39658(10) 0.0185(3) Uani 1 1 d . . . . .
C4 C 0.39130(6) 0.5344(3) 0.46276(11) 0.0212(3) Uani 1 1 d . . . . .
H4 H 0.416372 0.454896 0.524127 0.025 Uiso 1 1 calc R U . . .
C5 C 0.32426(7) 0.4809(3) 0.43359(11) 0.0209(3) Uani 1 1 d . . . . .
C6 C 0.28733(6) 0.5947(2) 0.34204(10) 0.0184(3) Uani 1 1 d . . . . .
C7 C 0.32345(7) 0.1474(3) 0.56799(12) 0.0256(3) Uani 1 1 d . . . . .
H7A H 0.355393 0.053806 0.527800 0.038 Uiso 1 1 calc R U . . .
H7B H 0.291926 0.031048 0.597142 0.038 Uiso 1 1 calc R U . . .
H7C H 0.347017 0.239038 0.630812 0.038 Uiso 1 1 calc R U . . .
C8 C 0.21625(6) 0.5145(2) 0.31756(10) 0.0180(3) Uani 1 1 d . . . . .
H8 H 0.214178 0.328179 0.322498 0.022 Uiso 1 1 calc R U . . .
C9 C 0.12014(6) 0.5682(3) 0.20812(10) 0.0186(3) Uani 1 1 d . . . . .
H9A H 0.106335 0.390928 0.209534 0.022 Uiso 1 1 calc R U . . .
H9B H 0.096489 0.650688 0.141589 0.022 Uiso 1 1 calc R U . . .
C10 C 0.10656(6) 0.7011(2) 0.31656(10) 0.0170(3) Uani 1 1 d . . . . .
C11 C 0.16805(6) 0.6271(2) 0.39783(10) 0.0169(3) Uani 1 1 d . . . . .
H11 H 0.187994 0.776801 0.438270 0.020 Uiso 1 1 calc R U . . .
C12 C 0.14162(6) 0.4422(3) 0.48039(11) 0.0198(3) Uani 1 1 d . . . . .
H12A H 0.169013 0.288756 0.486078 0.024 Uiso 1 1 calc R U . . .
H12B H 0.142027 0.517638 0.556262 0.024 Uiso 1 1 calc R U . . .
C13 C 0.04782(6) 0.5982(2) 0.37420(10) 0.0179(3) Uani 1 1 d . . . . .
H13 H 0.010169 0.551759 0.317589 0.022 Uiso 1 1 calc R U . . .

loop_
_atom_site_aniso_label
_atom_site_aniso_U_11
_atom_site_aniso_U_22
_atom_site_aniso_U_33
_atom_site_aniso_U_23
_atom_site_aniso_U_13
_atom_site_aniso_U_12
O1 0.0199(5) 0.0302(6) 0.0211(5) 0.0073(4) -0.0029(4) -0.0058(4)
O2 0.0172(5) 0.0277(5) 0.0235(5) 0.0046(4) -0.0026(4) -0.0014(4)
O3 0.0209(5) 0.0404(6) 0.0343(6) 0.0230(5) 0.0000(4) 0.0004(4)
O4 0.0183(5) 0.0261(5) 0.0150(4) 0.0010(4) -0.0002(3) 0.0003(4)
O5 0.0242(5) 0.0142(5) 0.0244(5) 0.0023(4) 0.0018(4) 0.0015(4)
O6 0.0192(5) 0.0172(5) 0.0241(5) 0.0023(4) 0.0024(4) -0.0011(4)
O7 0.0202(5) 0.0199(5) 0.0282(5) -0.0027(4) 0.0074(4) 0.0002(4)
C00E 0.0197(6) 0.0208(7) 0.0151(6) 0.0014(5) -0.0008(5) 0.0027(5)
C1 0.0213(7) 0.0277(8) 0.0217(7) 0.0034(6) -0.0042(5) -0.0043(6)
C2 0.0204(6) 0.0192(6) 0.0152(6) 0.0015(5) 0.0022(5) 0.0003(5)
C3 0.0155(6) 0.0221(7) 0.0176(6) -0.0021(5) 0.0002(5) 0.0027(5)
C4 0.0198(6) 0.0246(7) 0.0186(6) 0.0045(5) -0.0013(5) 0.0055(5)
C5 0.0204(6) 0.0223(7) 0.0204(6) 0.0055(5) 0.0033(5) 0.0027(5)
C6 0.0175(6) 0.0201(7) 0.0174(6) -0.0002(5) 0.0013(5) 0.0033(5)
C7 0.0307(7) 0.0238(7) 0.0214(7) 0.0076(6) -0.0016(5) 0.0004(6)
C8 0.0193(6) 0.0179(6) 0.0165(6) 0.0012(5) 0.0001(5) 0.0015(5)
C9 0.0181(6) 0.0200(6) 0.0171(6) 0.0000(5) -0.0012(5) -0.0004(5)
C10 0.0172(6) 0.0155(6) 0.0175(6) 0.0009(5) -0.0018(5) -0.0001(5)
C11 0.0164(6) 0.0172(6) 0.0165(6) -0.0004(5) -0.0012(5) 0.0001(5)
C12 0.0174(6) 0.0240(7) 0.0179(6) 0.0019(5) 0.0003(5) 0.0012(5)
C13 0.0175(6) 0.0169(6) 0.0189(6) -0.0003(5) -0.0008(5) 0.0000(5)

loop_
_atom_type_symbol
_atom_type_description
_atom_type_scat_dispersion_real
_atom_type_scat_dispersion_imag
_atom_type_scat_source
C C 0.0181 0.0091 'International Tables Vol C Tables 4.2.6.8 and 6.1.1.4'
H H 0.0000 0.0000 'International Tables Vol C Tables 4.2.6.8 and 6.1.1.4'
O O 0.0492 0.0322 'International Tables Vol C Tables 4.2.6.8 and 6.1.1.4'

loop_
_geom_angle_atom_site_label_1
_geom_angle_atom_site_label_2
_geom_angle_atom_site_label_3
_geom_angle
_geom_angle_site_symmetry_1
_geom_angle_site_symmetry_3
_geom_angle_publ_flag
C2 O1 C1 104.22(10) . . ?
C3 O2 C1 104.41(10) . . ?
C5 O3 C7 118.80(11) . . ?
C9 O4 C8 103.78(9) . . ?
C10 O5 H5 109.5 . . ?
C13 O6 C12 107.90(9) . . ?
C13 O7 H7 109.5 . . ?
C2 C00E H00E 121.5 . . ?
C2 C00E C6 117.07(12) . . ?
C6 C00E H00E 121.5 . . ?
O1 C1 O2 107.37(10) . . ?
O1 C1 H1A 110.2 . . ?
O1 C1 H1B 110.2 . . ?
O2 C1 H1A 110.2 . . ?
O2 C1 H1B 110.2 . . ?
H1A C1 H1B 108.5 . . ?
C00E C2 O1 128.67(12) . . ?
C3 C2 O1 109.38(11) . . ?
C3 C2 C00E 121.85(12) . . ?
C2 C3 O2 109.90(11) . . ?
C4 C3 O2 127.03(12) . . ?
C4 C3 C2 123.05(12) . . ?
C3 C4 H4 122.3 . . ?
C3 C4 C5 115.46(12) . . ?
C5 C4 H4 122.3 . . ?
O3 C5 C4 123.27(12) . . ?
O3 C5 C6 114.22(12) . . ?
C4 C5 C6 122.49(12) . . ?
C00E C6 C5 120.05(12) . . ?
C00E C6 C8 122.81(11) . . ?
C5 C6 C8 117.13(11) . . ?
O3 C7 H7A 109.5 . . ?
O3 C7 H7B 109.5 . . ?
O3 C7 H7C 109.5 . . ?
H7A C7 H7B 109.5 . . ?
H7A C7 H7C 109.5 . . ?
H7B C7 H7C 109.5 . . ?
O4 C8 C6 110.88(10) . . ?
O4 C8 H8 108.5 . . ?
O4 C8 C11 105.47(10) . . ?
C6 C8 H8 108.5 . . ?
C6 C8 C11 114.66(10) . . ?
C11 C8 H8 108.5 . . ?
O4 C9 H9A 111.0 . . ?
O4 C9 H9B 111.0 . . ?
O4 C9 C10 103.82(10) . . ?
H9A C9 H9B 109.0 . . ?
C10 C9 H9A 111.0 . . ?
C10 C9 H9B 111.0 . . ?
O5 C10 C9 107.60(10) . . ?
O5 C10 C11 114.82(10) . . ?
O5 C10 C13 112.99(10) . . ?
C9 C10 C11 102.12(10) . . ?
C9 C10 C13 115.12(10) . . ?
C13 C10 C11 103.87(10) . . ?
C8 C11 H11 111.0 . . ?
C10 C11 C8 103.25(10) . . ?
C10 C11 H11 111.0 . . ?
C12 C11 C8 115.20(11) . . ?
C12 C11 C10 104.85(10) . . ?
C12 C11 H11 111.0 . . ?
O6 C12 C11 105.75(10) . . ?
O6 C12 H12A 110.6 . . ?
O6 C12 H12B 110.6 . . ?
C11 C12 H12A 110.6 . . ?
C11 C12 H12B 110.6 . . ?
H12A C12 H12B 108.7 . . ?
O6 C13 C10 104.48(10) . . ?
O6 C13 H13 111.2 . . ?
O7 C13 O6 111.99(10) . . ?
O7 C13 C10 106.46(10) . . ?
O7 C13 H13 111.2 . . ?
C10 C13 H13 111.2 . . ?

loop_
_geom_bond_atom_site_label_1
_geom_bond_atom_site_label_2
_geom_bond_distance
_geom_bond_site_symmetry_2
_geom_bond_publ_flag
O1 C1 1.4332(16) . ?
O1 C2 1.3918(16) . ?
O2 C1 1.4338(17) . ?
O2 C3 1.3828(16) . ?
O3 C5 1.3690(17) . ?
O3 C7 1.4193(17) . ?
O4 C8 1.4350(15) . ?
O4 C9 1.4317(15) . ?
O5 H5 0.8400 . ?
O5 C10 1.4153(16) . ?
O6 C12 1.4630(15) . ?
O6 C13 1.4240(16) . ?
O7 H7 0.8400 . ?
O7 C13 1.3978(16) . ?
C00E H00E 0.9500 . ?
C00E C2 1.3790(18) . ?
C00E C6 1.4003(19) . ?
C1 H1A 0.9900 . ?
C1 H1B 0.9900 . ?
C2 C3 1.3774(18) . ?
C3 C4 1.3749(19) . ?
C4 H4 0.9500 . ?
C4 C5 1.3994(19) . ?
C5 C6 1.4015(18) . ?
C6 C8 1.5050(18) . ?
C7 H7A 0.9800 . ?
C7 H7B 0.9800 . ?
C7 H7C 0.9800 . ?
C8 H8 1.0000 . ?
C8 C11 1.5545(17) . ?
C9 H9A 0.9900 . ?
C9 H9B 0.9900 . ?
C9 C10 1.5242(17) . ?
C10 C11 1.5539(16) . ?
C10 C13 1.5341(17) . ?
C11 H11 1.0000 . ?
C11 C12 1.5295(18) . ?
C12 H12A 0.9900 . ?
C12 H12B 0.9900 . ?
C13 H13 1.0000 . ?

loop_
_geom_torsion_atom_site_label_1
_geom_torsion_atom_site_label_2
_geom_torsion_atom_site_label_3
_geom_torsion_atom_site_label_4
_geom_torsion
_geom_torsion_site_symmetry_1
_geom_torsion_site_symmetry_2
_geom_torsion_site_symmetry_3
_geom_torsion_site_symmetry_4
_geom_torsion_publ_flag
O1 C2 C3 O2 0.75(15) . . . . ?
O1 C2 C3 C4 -177.59(12) . . . . ?
O2 C3 C4 C5 -177.53(12) . . . . ?
O3 C5 C6 C00E 176.32(12) . . . . ?
O3 C5 C6 C8 -3.40(18) . . . . ?
O4 C8 C11 C10 14.78(12) . . . . ?
O4 C8 C11 C12 128.47(11) . . . . ?
O4 C9 C10 O5 84.42(11) . . . . ?
O4 C9 C10 C11 -36.82(12) . . . . ?
O4 C9 C10 C13 -148.62(10) . . . . ?
O5 C10 C11 C8 -103.21(12) . . . . ?
O5 C10 C11 C12 135.79(11) . . . . ?
O5 C10 C13 O6 -155.07(10) . . . . ?
O5 C10 C13 O7 -36.41(13) . . . . ?
C00E C2 C3 O2 177.38(12) . . . . ?
C00E C2 C3 C4 -1.0(2) . . . . ?
C00E C6 C8 O4 16.66(17) . . . . ?
C00E C6 C8 C11 -102.64(14) . . . . ?
C1 O1 C2 C00E 170.01(14) . . . . ?
C1 O1 C2 C3 -13.65(14) . . . . ?
C1 O2 C3 C2 12.50(14) . . . . ?
C1 O2 C3 C4 -169.24(13) . . . . ?
C2 O1 C1 O2 21.29(14) . . . . ?
C2 C00E C6 C5 1.69(19) . . . . ?
C2 C00E C6 C8 -178.60(12) . . . . ?
C2 C3 C4 C5 0.5(2) . . . . ?
C3 O2 C1 O1 -20.89(13) . . . . ?
C3 C4 C5 O3 -177.33(13) . . . . ?
C3 C4 C5 C6 1.0(2) . . . . ?
C4 C5 C6 C00E -2.2(2) . . . . ?
C4 C5 C6 C8 178.08(12) . . . . ?
C5 C6 C8 O4 -163.63(11) . . . . ?
C5 C6 C8 C11 77.07(15) . . . . ?
C6 C00E C2 O1 175.74(12) . . . . ?
C6 C00E C2 C3 -0.19(19) . . . . ?
C6 C8 C11 C10 137.06(11) . . . . ?
C6 C8 C11 C12 -109.25(12) . . . . ?
C7 O3 C5 C4 -17.4(2) . . . . ?
C7 O3 C5 C6 164.13(12) . . . . ?
C8 O4 C9 C10 47.93(12) . . . . ?
C8 C11 C12 O6 -103.08(12) . . . . ?
C9 O4 C8 C6 -163.51(10) . . . . ?
C9 O4 C8 C11 -38.83(12) . . . . ?
C9 C10 C11 C8 12.89(12) . . . . ?
C9 C10 C11 C12 -108.10(11) . . . . ?
C9 C10 C13 O6 80.76(12) . . . . ?
C9 C10 C13 O7 -160.58(10) . . . . ?
C10 C11 C12 O6 9.68(13) . . . . ?
C11 C10 C13 O6 -30.00(12) . . . . ?
C11 C10 C13 O7 88.65(11) . . . . ?
C12 O6 C13 O7 -76.99(12) . . . . ?
C12 O6 C13 C10 37.83(12) . . . . ?
C13 O6 C12 C11 -30.03(12) . . . . ?
C13 C10 C11 C8 132.91(10) . . . . ?
C13 C10 C11 C12 11.91(13) . . . . ?
